data_4516928
loop_
_publ_author_name
'Tarai, Arup'
'Baruah, Jubaraj B.'

_publ_section_title
;
 Conformation and Visual Distinction between Urea and Thiourea Derivatives
 by an Acetate Ion and a Hexafluorosilicate Cocrystal of the Urea
 Derivative in the Detection of Water in Dimethylsulfoxide.
;
_journal_issue 10
_journal_name_full 'ACS omega'
_journal_page_first 6991
_journal_page_last 7001
_journal_paper_doi 10.1021/acsomega.7b01217
_journal_volume 2
_journal_year 2017
_chemical_formula_moiety 'C17 H19 N3 O5 S2'
_chemical_formula_sum 'C17 H19 N3 O5 S2'
_chemical_formula_weight 409.47
_space_group_crystal_system triclinic
_space_group_IT_number 2
_space_group_name_Hall '-P 1'
_space_group_name_H-M_alt 'P -1'
_atom_sites_solution_hydrogens geom
_audit_creation_method SHELXL-2014/7
_cell_angle_alpha 91.392(4)
_cell_angle_beta 104.200(4)
_cell_angle_gamma 106.984(4)
_cell_formula_units_Z 2
_cell_length_a 8.9102(6)
_cell_length_b 9.9426(7)
_cell_length_c 11.7194(8)
_cell_measurement_reflns_used 2024
_cell_measurement_temperature 296(2)
_cell_measurement_theta_max 19.95
_cell_measurement_theta_min 2.48
_cell_volume 957.44(12)
_computing_structure_refinement 'SHELXL-2014/7 (Sheldrick, 2014)'
_diffrn_ambient_temperature 296(2)
_diffrn_measured_fraction_theta_full 0.947
_diffrn_measured_fraction_theta_max 0.947
_diffrn_measurement_device_type 'CCD area detector'
_diffrn_measurement_method 'phi and omega scans'
_diffrn_radiation_type MoK\a
_diffrn_radiation_wavelength 0.71073
_diffrn_reflns_av_R_equivalents 0.0397
_diffrn_reflns_av_unetI/netI 0.0523
_diffrn_reflns_Laue_measured_fraction_full 0.947
_diffrn_reflns_Laue_measured_fraction_max 0.947
_diffrn_reflns_limit_h_max 10
_diffrn_reflns_limit_h_min -10
_diffrn_reflns_limit_k_max 11
_diffrn_reflns_limit_k_min -10
_diffrn_reflns_limit_l_max 13
_diffrn_reflns_limit_l_min -10
_diffrn_reflns_number 11484
_diffrn_reflns_point_group_measured_fraction_full 0.947
_diffrn_reflns_point_group_measured_fraction_max 0.947
_diffrn_reflns_theta_full 25.050
_diffrn_reflns_theta_max 25.050
_diffrn_reflns_theta_min 1.802
_exptl_absorpt_coefficient_mu 0.312
_exptl_absorpt_correction_T_max 0.963
_exptl_absorpt_correction_T_min 0.914
_exptl_absorpt_correction_type multi-scan
_exptl_absorpt_process_details multi-scan
_exptl_crystal_colour Yellow
_exptl_crystal_density_diffrn 1.420
_exptl_crystal_description Needle
_exptl_crystal_F_000 428
_exptl_crystal_size_max 0.35
_exptl_crystal_size_mid 0.24
_exptl_crystal_size_min 0.12
_refine_diff_density_max 0.243
_refine_diff_density_min -0.273
_refine_diff_density_rms 0.044
_refine_ls_extinction_method none
_refine_ls_goodness_of_fit_ref 1.010
_refine_ls_hydrogen_treatment constr
_refine_ls_matrix_type full
_refine_ls_number_parameters 247
_refine_ls_number_reflns 3215
_refine_ls_number_restraints 0
_refine_ls_restrained_S_all 1.010
_refine_ls_R_factor_all 0.0941
_refine_ls_R_factor_gt 0.0479
_refine_ls_shift/su_max 0.000
_refine_ls_shift/su_mean 0.000
_refine_ls_structure_factor_coef Fsqd
_refine_ls_weighting_details 'w=1/[\s^2^(Fo^2^)+(0.0780P)^2^] where P=(Fo^2^+2Fc^2^)/3'
_refine_ls_weighting_scheme calc
_refine_ls_wR_factor_gt 0.1255
_refine_ls_wR_factor_ref 0.1478
_reflns_Friedel_coverage 0.000
_reflns_number_gt 1874
_reflns_number_total 3215
_reflns_threshold_expression 'I > 2\s(I)'
_cod_data_source_file ao7b01217_si_001.cif
_cod_data_source_block L2.DMSO
_cod_database_code 4516928
_shelx_shelxl_version_number 2014/7
_shelx_space_group_comment
;
The symmetry employed for this shelxl refinement is uniquely defined
by the following loop, which should always be used as a source of
symmetry information in preference to the above space-group names.
They are only intended as comments.
;

loop_
_space_group_symop_operation_xyz
'x, y, z'
'-x, -y, -z'

loop_
_atom_site_label
_atom_site_type_symbol
_atom_site_fract_x
_atom_site_fract_y
_atom_site_fract_z
_atom_site_U_iso_or_equiv
_atom_site_adp_type
_atom_site_occupancy
_atom_site_site_symmetry_order
_atom_site_calc_flag
_atom_site_refinement_flags_posn
_atom_site_refinement_flags_adp
S1 S 0.19053(11) 0.40342(9) 0.91548(8) 0.0689(3) Uani 1 1 d . .
S2 S 0.03126(12) 0.98266(9) 0.85400(8) 0.0733(4) Uani 1 1 d . .
N2 N 0.1778(3) 0.6573(2) 0.9871(2) 0.0564(7) Uani 1 1 d . .
H2 H 0.1274 0.7190 0.9702 0.068 Uiso 1 1 calc R U
N3 N 0.0205(3) 0.5681(2) 0.8047(2) 0.0582(7) Uani 1 1 d . .
H3 H -0.0020 0.6456 0.8129 0.070 Uiso 1 1 calc R U
N1 N 0.6292(4) 0.8237(3) 1.4320(3) 0.0705(8) Uani 1 1 d . .
O4 O -0.4529(3) 0.3198(3) 0.30201(19) 0.0818(8) Uani 1 1 d . .
O5 O -0.0205(3) 0.8294(2) 0.8729(2) 0.0762(7) Uani 1 1 d . .
O3 O -0.2983(3) 0.1797(3) 0.3078(2) 0.0936(9) Uani 1 1 d . .
O2 O 0.6075(3) 0.9031(3) 1.5012(2) 0.1047(10) Uani 1 1 d . .
O1 O 0.7479(3) 0.7806(3) 1.4541(2) 0.1035(10) Uani 1 1 d . .
C8 C -0.0628(4) 0.4874(3) 0.6953(3) 0.0500(8) Uani 1 1 d . .
C2 C 0.5265(4) 0.6755(3) 1.2420(3) 0.0621(9) Uani 1 1 d . .
H2A H 0.6099 0.6356 1.2660 0.075 Uiso 1 1 calc R U
C4 C 0.2916(3) 0.6894(3) 1.0971(3) 0.0500(8) Uani 1 1 d . .
C11 C -0.2411(4) 0.3470(3) 0.4724(3) 0.0553(8) Uani 1 1 d . .
C1 C 0.5129(3) 0.7783(3) 1.3164(3) 0.0524(8) Uani 1 1 d . .
C12 C -0.2862(4) 0.4520(3) 0.5233(3) 0.0595(9) Uani 1 1 d . .
H12 H -0.3772 0.4754 0.4826 0.071 Uiso 1 1 calc R U
C7 C 0.1299(3) 0.5465(3) 0.9000(3) 0.0522(8) Uani 1 1 d . .
C3 C 0.4183(4) 0.6318(3) 1.1332(3) 0.0571(8) Uani 1 1 d . .
H3A H 0.4294 0.5634 1.0832 0.069 Uiso 1 1 calc R U
C13 C -0.1986(4) 0.5210(3) 0.6318(3) 0.0573(8) Uani 1 1 d . .
H13 H -0.2300 0.5916 0.6639 0.069 Uiso 1 1 calc R U
C9 C -0.0143(4) 0.3850(3) 0.6444(3) 0.0597(9) Uani 1 1 d . .
H9 H 0.0785 0.3634 0.6841 0.072 Uiso 1 1 calc R U
C10 C -0.1041(4) 0.3159(3) 0.5350(3) 0.0626(9) Uani 1 1 d . .
H10 H -0.0720 0.2463 0.5021 0.075 Uiso 1 1 calc R U
C5 C 0.2801(4) 0.7925(3) 1.1743(3) 0.0587(9) Uani 1 1 d . .
H5 H 0.1964 0.8323 1.1514 0.070 Uiso 1 1 calc R U
C6 C 0.3888(4) 0.8367(3) 1.2830(3) 0.0608(9) Uani 1 1 d . .
H6 H 0.3789 0.9052 1.3335 0.073 Uiso 1 1 calc R U
C14 C -0.3307(4) 0.2728(4) 0.3547(3) 0.0635(9) Uani 1 1 d . .
C17 C 0.2453(5) 1.0376(4) 0.9056(3) 0.0998(14) Uani 1 1 d . .
H17A H 0.2763 1.0253 0.9881 0.150 Uiso 1 1 calc R U
H17B H 0.2877 1.1356 0.8948 0.150 Uiso 1 1 calc R U
H17C H 0.2884 0.9820 0.8619 0.150 Uiso 1 1 calc R U
C15 C -0.5473(5) 0.2523(5) 0.1860(3) 0.1031(14) Uani 1 1 d . .
H15A H -0.4794 0.2691 0.1324 0.155 Uiso 1 1 calc R U
H15B H -0.6356 0.2904 0.1587 0.155 Uiso 1 1 calc R U
H15C H -0.5899 0.1524 0.1895 0.155 Uiso 1 1 calc R U
C16 C 0.0148(5) 0.9912(5) 0.7009(3) 0.1056(15) Uani 1 1 d . .
H16A H 0.0744 0.9352 0.6757 0.158 Uiso 1 1 calc R U
H16B H 0.0587 1.0876 0.6865 0.158 Uiso 1 1 calc R U
H16C H -0.0976 0.9555 0.6575 0.158 Uiso 1 1 calc R U

loop_
_atom_site_aniso_label
_atom_site_aniso_U_11
_atom_site_aniso_U_22
_atom_site_aniso_U_33
_atom_site_aniso_U_23
_atom_site_aniso_U_13
_atom_site_aniso_U_12
S1 0.0777(6) 0.0602(6) 0.0715(7) -0.0007(5) 0.0062(5) 0.0368(5)
S2 0.0942(7) 0.0593(6) 0.0793(7) 0.0038(5) 0.0261(6) 0.0406(5)
N2 0.0601(16) 0.0512(16) 0.0602(18) -0.0003(14) 0.0067(14) 0.0286(12)
N3 0.0672(17) 0.0507(16) 0.0583(18) 0.0026(14) 0.0078(15) 0.0278(13)
N1 0.070(2) 0.071(2) 0.062(2) -0.0028(16) 0.0048(17) 0.0209(16)
O4 0.0853(17) 0.0946(19) 0.0563(16) -0.0091(13) -0.0065(14) 0.0360(14)
O5 0.0824(16) 0.0565(14) 0.0945(18) 0.0105(13) 0.0206(14) 0.0307(12)
O3 0.099(2) 0.109(2) 0.0745(18) -0.0231(15) 0.0086(15) 0.0491(17)
O2 0.109(2) 0.126(2) 0.0755(19) -0.0369(17) -0.0030(16) 0.0581(19)
O1 0.095(2) 0.120(2) 0.090(2) -0.0149(16) -0.0165(16) 0.0603(18)
C8 0.0544(18) 0.0468(18) 0.047(2) 0.0046(16) 0.0142(16) 0.0115(15)
C2 0.056(2) 0.069(2) 0.066(2) 0.0030(19) 0.0111(18) 0.0310(17)
C4 0.0486(18) 0.0487(18) 0.053(2) 0.0046(16) 0.0112(16) 0.0177(14)
C11 0.057(2) 0.061(2) 0.050(2) 0.0031(17) 0.0173(17) 0.0179(16)
C1 0.0487(18) 0.0552(19) 0.051(2) 0.0030(16) 0.0112(16) 0.0146(15)
C12 0.0526(19) 0.072(2) 0.056(2) 0.0037(18) 0.0115(17) 0.0246(17)
C7 0.0485(18) 0.0501(19) 0.059(2) 0.0031(17) 0.0174(16) 0.0142(14)
C3 0.0566(19) 0.062(2) 0.056(2) -0.0054(17) 0.0095(17) 0.0285(16)
C13 0.060(2) 0.061(2) 0.056(2) 0.0028(17) 0.0121(18) 0.0298(16)
C9 0.061(2) 0.066(2) 0.058(2) 0.0023(18) 0.0111(17) 0.0312(17)
C10 0.069(2) 0.067(2) 0.059(2) -0.0014(18) 0.0163(19) 0.0328(18)
C5 0.0557(19) 0.053(2) 0.071(2) -0.0019(17) 0.0123(18) 0.0278(16)
C6 0.066(2) 0.055(2) 0.060(2) -0.0084(17) 0.0109(19) 0.0218(16)
C14 0.069(2) 0.071(2) 0.054(2) 0.0038(19) 0.019(2) 0.0243(19)
C17 0.115(3) 0.081(3) 0.077(3) -0.003(2) 0.004(2) 0.009(2)
C15 0.099(3) 0.112(4) 0.077(3) -0.016(3) -0.010(2) 0.030(3)
C16 0.131(4) 0.119(4) 0.072(3) 0.023(2) 0.009(3) 0.061(3)

loop_
_atom_type_symbol
_atom_type_description
_atom_type_scat_dispersion_real
_atom_type_scat_dispersion_imag
_atom_type_scat_source
C C 0.0033 0.0016 'International Tables Vol C Tables 4.2.6.8 and 6.1.1.4'
H H 0.0000 0.0000 'International Tables Vol C Tables 4.2.6.8 and 6.1.1.4'
N N 0.0061 0.0033 'International Tables Vol C Tables 4.2.6.8 and 6.1.1.4'
O O 0.0106 0.0060 'International Tables Vol C Tables 4.2.6.8 and 6.1.1.4'
S S 0.1246 0.1234 'International Tables Vol C Tables 4.2.6.8 and 6.1.1.4'

loop_
_geom_angle_atom_site_label_1
_geom_angle_atom_site_label_2
_geom_angle_atom_site_label_3
_geom_angle
O5 S2 C17 104.74(17)
O5 S2 C16 107.00(18)
C17 S2 C16 98.4(2)
C7 N2 C4 132.8(2)
C7 N3 C8 132.0(3)
O2 N1 O1 122.5(3)
O2 N1 C1 119.5(3)
O1 N1 C1 118.0(3)
C14 O4 C15 116.7(3)
C9 C8 C13 118.9(3)
C9 C8 N3 125.2(3)
C13 C8 N3 115.8(3)
C3 C2 C1 120.5(3)
C3 C4 C5 118.0(3)
C3 C4 N2 125.5(3)
C5 C4 N2 116.4(3)
C10 C11 C12 118.0(3)
C10 C11 C14 119.7(3)
C12 C11 C14 122.2(3)
C6 C1 C2 120.4(3)
C6 C1 N1 119.7(3)
C2 C1 N1 119.9(3)
C13 C12 C11 120.9(3)
N3 C7 N2 110.2(3)
N3 C7 S1 125.9(2)
N2 C7 S1 123.8(2)
C2 C3 C4 120.2(3)
C12 C13 C8 120.8(3)
C10 C9 C8 119.6(3)
C9 C10 C11 121.7(3)
C6 C5 C4 121.7(3)
C5 C6 C1 119.0(3)
O3 C14 O4 122.2(3)
O3 C14 C11 124.7(3)
O4 C14 C11 113.1(3)

loop_
_geom_bond_atom_site_label_1
_geom_bond_atom_site_label_2
_geom_bond_distance
S1 C7 1.662(3)
S2 O5 1.496(2)
S2 C17 1.764(4)
S2 C16 1.770(4)
N2 C7 1.377(4)
N2 C4 1.394(3)
N3 C7 1.357(4)
N3 C8 1.405(3)
N1 O2 1.206(3)
N1 O1 1.228(3)
N1 C1 1.456(4)
O4 C14 1.329(4)
O4 C15 1.439(4)
O3 C14 1.204(4)
C8 C9 1.391(4)
C8 C13 1.392(4)
C2 C3 1.367(4)
C2 C1 1.378(4)
C4 C3 1.391(4)
C4 C5 1.393(4)
C11 C10 1.385(4)
C11 C12 1.392(4)
C11 C14 1.467(4)
C1 C6 1.373(4)
C12 C13 1.362(4)
C9 C10 1.374(4)
C5 C6 1.368(4)
